data_4032726
loop_
_publ_author_name
'Otevrel, Jan'
'Bobal, Pavel'

_publ_section_title
;
 Diamine-Tethered Bis(thiourea) Organocatalyst for Asymmetric Henry
 Reaction.
;
_journal_issue 16
_journal_name_full 'The Journal of organic chemistry'
_journal_page_first 8342
_journal_page_last 8358
_journal_paper_doi 10.1021/acs.joc.7b00079
_journal_volume 82
_journal_year 2017
_chemical_formula_sum 'C8 H9 N2 O2'
_chemical_formula_weight 165.17
_space_group_crystal_system orthorhombic
_space_group_IT_number 60
_space_group_name_Hall '-P 2n 2ab'
_space_group_name_H-M_alt 'P b c n'
_symmetry_space_group_name_Hall '-P 2n 2ab'
_symmetry_space_group_name_H-M 'P b c n'
_atom_sites_solution_hydrogens geom
_audit_creation_method SHELXL-2014/7
_cell_angle_alpha 90
_cell_angle_beta 90
_cell_angle_gamma 90
_cell_formula_units_Z 8
_cell_length_a 16.9866(13)
_cell_length_b 7.9950(6)
_cell_length_c 11.8016(9)
_cell_measurement_reflns_used 13068
_cell_measurement_temperature 120(2)
_cell_measurement_theta_max 27.5
_cell_measurement_theta_min 2.4
_cell_volume 1602.8(2)
_computing_structure_refinement 'SHELXL-2014/7 (Sheldrick, 2014)'
_diffrn_ambient_temperature 120(2)
_diffrn_detector CCD
_diffrn_detector_area_resol_mean 28.5714
_diffrn_measured_fraction_theta_full 0.987
_diffrn_measured_fraction_theta_max 0.987
_diffrn_measurement_device
;
AFC11 (Right): Eulerian 3 circle
;
_diffrn_measurement_device_type
;
Rigaku Saturn724+ (2x2 bin mode)
;
_diffrn_measurement_method 'profile data from \w-scans'
_diffrn_measurement_specimen_support Fiber
_diffrn_radiation_monochromator Multilayer
_diffrn_radiation_type MoK\a
_diffrn_radiation_wavelength 0.71073
_diffrn_reflns_av_R_equivalents 0.0151
_diffrn_reflns_av_unetI/netI 0.0140
_diffrn_reflns_Laue_measured_fraction_full 0.987
_diffrn_reflns_Laue_measured_fraction_max 0.987
_diffrn_reflns_limit_h_max 16
_diffrn_reflns_limit_h_min -20
_diffrn_reflns_limit_k_max 9
_diffrn_reflns_limit_k_min -9
_diffrn_reflns_limit_l_max 14
_diffrn_reflns_limit_l_min -13
_diffrn_reflns_number 6318
_diffrn_reflns_point_group_measured_fraction_full 0.987
_diffrn_reflns_point_group_measured_fraction_max 0.987
_diffrn_reflns_theta_full 24.998
_diffrn_reflns_theta_max 24.998
_diffrn_reflns_theta_min 3.655
_diffrn_source 'Rotating Anode MicroMax-007HF DW 1.2 kW'
_exptl_absorpt_coefficient_mu 0.101
_exptl_absorpt_correction_T_max 1.000
_exptl_absorpt_correction_T_min 0.709
_exptl_absorpt_correction_type multi-scan
_exptl_absorpt_process_details
;
XDS
;
_exptl_crystal_density_diffrn 1.369
_exptl_crystal_description prism
_exptl_crystal_F_000 696
_exptl_crystal_size_max 0.15
_exptl_crystal_size_mid 0.15
_exptl_crystal_size_min 0.1
_refine_diff_density_max 0.185
_refine_diff_density_min -0.159
_refine_diff_density_rms 0.036
_refine_ls_extinction_method none
_refine_ls_goodness_of_fit_ref 1.058
_refine_ls_hydrogen_treatment constr
_refine_ls_matrix_type full
_refine_ls_number_parameters 111
_refine_ls_number_reflns 1396
_refine_ls_number_restraints 0
_refine_ls_restrained_S_all 1.058
_refine_ls_R_factor_all 0.0346
_refine_ls_R_factor_gt 0.0326
_refine_ls_shift/su_max 0.000
_refine_ls_shift/su_mean 0.000
_refine_ls_structure_factor_coef Fsqd
_refine_ls_weighting_details 'w=1/[\s^2^(Fo^2^)+(0.0500P)^2^+0.5500P] where P=(Fo^2^+2Fc^2^)/3'
_refine_ls_weighting_scheme calc
_refine_ls_wR_factor_gt 0.0894
_refine_ls_wR_factor_ref 0.0910
_reflns_Friedel_coverage 0.000
_reflns_number_gt 1299
_reflns_number_total 1396
_reflns_threshold_expression 'I > 2\s(I)'
_cod_data_source_file jo7b00079_si_002.cif
_cod_data_source_block 0915
_cod_depositor_comments
;
The following automatic conversions were performed:

'_exptl_absorpt_correction_type' value 'Multi-scan' changed to
'multi-scan' according to
/home/data/users/saulius/crontab/automatic-downloads/current/ACS/lib/dictionaries/cif_core.dic
dictionary named 'cif_core.dic' version 2.4.2 from 2011-04-26.

Automatic conversion script
Id: cif_fix_values 4973 2017-02-22 13:04:09Z antanas 
;
_cod_database_code 4032726
_shelx_shelxl_version_number 2014/7
_shelx_space_group_comment
;
The symmetry employed for this shelxl refinement is uniquely defined
by the following loop, which should always be used as a source of
symmetry information in preference to the above space-group names.
They are only intended as comments.
;

loop_
_space_group_symop_operation_xyz
'x, y, z'
'-x+1/2, -y+1/2, z+1/2'
'x+1/2, -y+1/2, -z'
'-x, y, -z+1/2'
'-x, -y, -z'
'x-1/2, y-1/2, -z-1/2'
'-x-1/2, y-1/2, z'
'x, -y, z-1/2'

loop_
_atom_site_label
_atom_site_type_symbol
_atom_site_fract_x
_atom_site_fract_y
_atom_site_fract_z
_atom_site_U_iso_or_equiv
_atom_site_adp_type
_atom_site_occupancy
_atom_site_site_symmetry_order
_atom_site_calc_flag
_atom_site_refinement_flags_posn
_atom_site_refinement_flags_adp
C1 C 0.43713(6) 0.14648(14) 0.12163(9) 0.0181(3) Uani 1 1 d . .
C2 C 0.50022(6) 0.20486(13) 0.18659(9) 0.0167(3) Uani 1 1 d . .
C3 C 0.56345(6) 0.27843(13) 0.12690(9) 0.0180(3) Uani 1 1 d . .
C4 C 0.56066(7) 0.28797(14) 0.00857(9) 0.0210(3) Uani 1 1 d . .
H4 H 0.6041 0.3343 -0.0313 0.025 Uiso 1 1 calc R U
C5 C 0.49593(7) 0.23127(14) -0.05165(10) 0.0218(3) Uani 1 1 d . .
H5 H 0.4950 0.2408 -0.1319 0.026 Uiso 1 1 calc R U
C6 C 0.43284(7) 0.16096(14) 0.00471(9) 0.0203(3) Uani 1 1 d . .
H6 H 0.3877 0.1235 -0.0355 0.024 Uiso 1 1 calc R U
N7 N 0.37285(5) 0.05058(12) 0.17433(8) 0.0215(3) Uani 1 1 d . .
O8 O 0.38934(5) -0.04284(10) 0.25374(7) 0.0238(2) Uani 1 1 d . .
O9 O 0.30688(5) 0.06214(13) 0.13268(7) 0.0346(3) Uani 1 1 d . .
N10 N 0.63057(5) 0.33315(12) 0.18816(8) 0.0201(3) Uani 1 1 d . .
C11 C 0.70527(7) 0.32722(19) 0.12738(11) 0.0315(3) Uani 1 1 d . .
H11A H 0.7098 0.2201 0.0875 0.047 Uiso 1 1 calc R U
H11B H 0.7488 0.3386 0.1814 0.047 Uiso 1 1 calc R U
H11C H 0.7074 0.4190 0.0724 0.047 Uiso 1 1 calc R U
C12 C 0.62152(7) 0.48992(16) 0.24974(11) 0.0277(3) Uani 1 1 d . .
H12A H 0.6226 0.5835 0.1962 0.042 Uiso 1 1 calc R U
H12B H 0.6647 0.5021 0.3041 0.042 Uiso 1 1 calc R U
H12C H 0.5712 0.4896 0.2903 0.042 Uiso 1 1 calc R U

loop_
_atom_site_aniso_label
_atom_site_aniso_U_11
_atom_site_aniso_U_22
_atom_site_aniso_U_33
_atom_site_aniso_U_23
_atom_site_aniso_U_13
_atom_site_aniso_U_12
C1 0.0159(5) 0.0199(5) 0.0186(5) 0.0008(4) 0.0008(4) 0.0004(4)
C2 0.0161(6) 0.0178(5) 0.0161(6) 0.0002(4) -0.0005(4) 0.0023(4)
C3 0.0172(5) 0.0177(5) 0.0192(6) -0.0005(4) 0.0005(4) 0.0010(4)
C4 0.0216(6) 0.0229(6) 0.0185(6) 0.0030(4) 0.0032(4) -0.0007(4)
C5 0.0262(6) 0.0246(6) 0.0146(5) 0.0015(4) -0.0001(4) 0.0015(5)
C6 0.0195(6) 0.0235(6) 0.0177(5) -0.0006(4) -0.0037(4) 0.0008(4)
N7 0.0177(5) 0.0287(5) 0.0182(5) -0.0011(4) -0.0008(4) -0.0040(4)
O8 0.0261(5) 0.0271(5) 0.0183(4) 0.0043(3) 0.0001(3) -0.0047(3)
O9 0.0165(5) 0.0583(6) 0.0291(5) 0.0064(4) -0.0059(3) -0.0090(4)
N10 0.0142(5) 0.0249(5) 0.0210(5) -0.0023(4) 0.0004(4) -0.0022(4)
C11 0.0168(6) 0.0446(8) 0.0332(7) -0.0084(6) 0.0033(5) -0.0058(5)
C12 0.0208(6) 0.0277(6) 0.0347(7) -0.0072(6) -0.0032(5) -0.0020(5)

loop_
_atom_type_symbol
_atom_type_description
_atom_type_scat_dispersion_real
_atom_type_scat_dispersion_imag
_atom_type_scat_source
C C 0.0033 0.0016 'International Tables Vol C Tables 4.2.6.8 and 6.1.1.4'
H H 0.0000 0.0000 'International Tables Vol C Tables 4.2.6.8 and 6.1.1.4'
N N 0.0061 0.0033 'International Tables Vol C Tables 4.2.6.8 and 6.1.1.4'
O O 0.0106 0.0060 'International Tables Vol C Tables 4.2.6.8 and 6.1.1.4'

loop_
_geom_angle_atom_site_label_1
_geom_angle_atom_site_label_2
_geom_angle_atom_site_label_3
_geom_angle
_geom_angle_site_symmetry_3
C6 C1 C2 123.93(10) .
C6 C1 N7 115.14(9) .
C2 C1 N7 120.72(9) .
C1 C2 C3 116.64(10) .
C1 C2 C2 122.99(11) 4_655
C3 C2 C2 120.16(10) 4_655
C4 C3 C2 119.64(10) .
C4 C3 N10 121.25(10) .
C2 C3 N10 119.02(10) .
C5 C4 C3 121.40(10) .
C6 C5 C4 120.13(10) .
C5 C6 C1 118.19(10) .
O9 N7 O8 123.95(10) .
O9 N7 C1 117.96(9) .
O8 N7 C1 117.97(9) .
C3 N10 C12 115.75(9) .
C3 N10 C11 116.00(9) .
C12 N10 C11 111.42(9) .

loop_
_geom_bond_atom_site_label_1
_geom_bond_atom_site_label_2
_geom_bond_distance
_geom_bond_site_symmetry_2
C1 C6 1.3867(15) .
C1 C2 1.3978(15) .
C1 N7 1.4720(14) .
C2 C3 1.4127(15) .
C2 C2 1.497(2) 4_655
C3 C4 1.3994(16) .
C3 N10 1.4192(14) .
C4 C5 1.3854(16) .
C5 C6 1.3810(16) .
N7 O9 1.2272(13) .
N7 O8 1.2307(13) .
N10 C12 1.4570(16) .
N10 C11 1.4583(15) .

loop_
_geom_hbond_atom_site_label_D
_geom_hbond_atom_site_label_H
_geom_hbond_atom_site_label_A
_geom_hbond_distance_DH
_geom_hbond_distance_HA
_geom_hbond_distance_DA
_geom_hbond_angle_DHA
_geom_hbond_site_symmetry_A
C6 H6 O8 0.95 2.57 3.1953(13) 123.7 8
C12 H12B O9 0.98 2.57 3.4889(15) 155.7 6_666
